data_4026720
loop_
_publ_author_name
'Ian R. Pottie'
'Penchal Reddy Nandaluru'
'Wendy L. Benoit'
'David O. Miller'
'Louise N. Dawe'
'Graham J. Bodwell'

_publ_contact_author_address
;
Department of chemistry
Memorial University of Newfoundland
St. Johns, NL, A1B 3X7, Canada
;
_publ_contact_author_email gbodwell@mun.ca
_publ_contact_author_fax 1-709-864-3702
_publ_contact_author_name 'Graham J. Bodwell'
_publ_contact_author_phone 1-709-864-8406
_publ_section_title
;
 Synthesis of 6H-Dibenzo[b,d]pyran-6-ones Using the Inverse Electron
 Demand Diels-Alder Reaction
;
_journal_name_full 'Journal of Organic Chemistry'
_journal_page_first 9015
_journal_page_last 9030
_journal_paper_doi 10.1021/jo201775e
_journal_volume 76
_journal_year 2011
_chemical_formula_moiety 'C19 H18 O4'
_chemical_formula_sum 'C19 H18 O4'
_chemical_formula_weight 310.35
_chemical_name_systematic
; 
 ? 
;
_space_group_IT_number 14
_symmetry_cell_setting monoclinic
_symmetry_Int_Tables_number 14
_symmetry_space_group_name_Hall '-P 2ybc'
_symmetry_space_group_name_H-M 'P 1 21/c 1'
_atom_sites_solution_hydrogens geom
_atom_sites_solution_primary direct
_atom_sites_solution_secondary difmap
_audit_creation_method SHELXL-97
_cell_angle_alpha 90.00
_cell_angle_beta 108.090(8)
_cell_angle_gamma 90.00
_cell_formula_units_Z 4
_cell_length_a 9.7718(16)
_cell_length_b 8.0060(9)
_cell_length_c 20.4900(18)
_cell_measurement_reflns_used 24
_cell_measurement_temperature 299(2)
_cell_measurement_theta_max 29.88
_cell_measurement_theta_min 29.25
_cell_volume 1523.8(3)
_computing_cell_refinement 'MSC/AFC Diffractometer Control'
_computing_data_collection 'MSC/AFC Diffractometer Control (Rigaku, 1998)'
_computing_data_reduction 'MSC/AFC Diffractometer Control'
_computing_molecular_graphics 'CrystalStructure 4.0'
_computing_publication_material 'CrystalStructure 4.0 (Rigaku, 2010)'
_computing_structure_refinement 'SHELXL-97 (Acta Cryst.2008, A64, 112-122)'
_computing_structure_solution 'SIR92 (Altomare, et al., 1994)'
_diffrn_ambient_temperature 299(2)
_diffrn_measured_fraction_theta_full 1.000
_diffrn_measured_fraction_theta_max 1.000
_diffrn_measurement_device_type 'Rigaku AFC6S'
_diffrn_measurement_method \w-2\q
_diffrn_radiation_monochromator graphite
_diffrn_radiation_source 'fine-focus sealed tube'
_diffrn_radiation_type CuK\a
_diffrn_radiation_wavelength 1.54178
_diffrn_reflns_av_R_equivalents 0.0000
_diffrn_reflns_av_sigmaI/netI 0.0176
_diffrn_reflns_limit_h_max 10
_diffrn_reflns_limit_h_min 0
_diffrn_reflns_limit_k_max 0
_diffrn_reflns_limit_k_min -9
_diffrn_reflns_limit_l_max 21
_diffrn_reflns_limit_l_min -23
_diffrn_reflns_number 2254
_diffrn_reflns_theta_full 60.05
_diffrn_reflns_theta_max 60.05
_diffrn_reflns_theta_min 4.54
_exptl_absorpt_coefficient_mu 0.772
_exptl_absorpt_correction_T_max 0.926
_exptl_absorpt_correction_T_min 0.756
_exptl_absorpt_correction_type psi-scan
_exptl_absorpt_process_details '(North, Phillips & Mathews, 1968)'
_exptl_crystal_colour 'pale yellow'
_exptl_crystal_density_diffrn 1.353
_exptl_crystal_description plate
_exptl_crystal_F_000 656
_exptl_crystal_size_max 0.40
_exptl_crystal_size_mid 0.40
_exptl_crystal_size_min 0.10
_refine_diff_density_max 0.159
_refine_diff_density_min -0.291
_refine_diff_density_rms 0.065
_refine_ls_extinction_method none
_refine_ls_goodness_of_fit_ref 1.067
_refine_ls_hydrogen_treatment constr
_refine_ls_matrix_type full
_refine_ls_number_parameters 209
_refine_ls_number_reflns 2254
_refine_ls_number_restraints 0
_refine_ls_restrained_S_all 1.067
_refine_ls_R_factor_all 0.0540
_refine_ls_R_factor_gt 0.0421
_refine_ls_shift/su_max 0.000
_refine_ls_shift/su_mean 0.000
_refine_ls_structure_factor_coef Fsqd
_refine_ls_weighting_details 'calc w=1/[\s^2^(Fo^2^)+(0.0690P)^2^+0.1913P] where P=(Fo^2^+2Fc^2^)/3'
_refine_ls_weighting_scheme calc
_refine_ls_wR_factor_gt 0.1107
_refine_ls_wR_factor_ref 0.1183
_reflns_number_gt 1835
_reflns_number_total 2254
_reflns_threshold_expression >2sigma(I)
_cod_data_source_file jo201775e_si_002.cif
_cod_data_source_block ip-2-38c
_cod_database_code 4026720

loop_
_symmetry_equiv_pos_as_xyz
'x, y, z'
'-x, y+1/2, -z+1/2'
'-x, -y, -z'
'x, -y-1/2, z-1/2'

loop_
_atom_site_label
_atom_site_type_symbol
_atom_site_fract_x
_atom_site_fract_y
_atom_site_fract_z
_atom_site_U_iso_or_equiv
_atom_site_adp_type
_atom_site_occupancy
_atom_site_symmetry_multiplicity
_atom_site_calc_flag
_atom_site_refinement_flags
O1 O 0.65171(12) 1.14489(15) 0.45905(6) 0.0547(3) Uani 1 1 d .
O2 O 0.81677(16) 1.32823(15) 0.51125(6) 0.0676(4) Uani 1 1 d .
O3 O 1.33169(16) 0.9173(2) 0.71650(10) 0.1075(6) Uani 1 1 d .
O4 O 1.25139(13) 1.17135(18) 0.68900(7) 0.0728(4) Uani 1 1 d .
C1 C 0.78175(18) 1.1833(2) 0.50566(8) 0.0491(4) Uani 1 1 d .
C2 C 0.86672(16) 1.04745(19) 0.54576(7) 0.0428(4) Uani 1 1 d .
C3 C 1.00259(17) 1.1000(2) 0.59902(8) 0.0480(4) Uani 1 1 d .
H3A H 0.9780 1.1631 0.6342 0.058 Uiso 1 1 calc R
H3B H 1.0553 1.1739 0.5779 0.058 Uiso 1 1 calc R
C4 C 1.09957(16) 0.9570(2) 0.63266(8) 0.0466(4) Uani 1 1 d .
C5 C 1.05875(17) 0.7971(2) 0.62109(8) 0.0475(4) Uani 1 1 d .
C6 C 1.1415(2) 0.6450(2) 0.65507(10) 0.0636(5) Uani 1 1 d .
H6A H 1.2404 0.6753 0.6794 0.076 Uiso 1 1 calc R
H6B H 1.1421 0.5620 0.6207 0.076 Uiso 1 1 calc R
C7 C 1.0698(2) 0.5737(3) 0.70519(10) 0.0719(6) Uani 1 1 d .
H7A H 1.1191 0.4721 0.7254 0.086 Uiso 1 1 calc R
H7B H 1.0784 0.6533 0.7419 0.086 Uiso 1 1 calc R
C8 C 0.9119(2) 0.5355(2) 0.67011(10) 0.0642(5) Uani 1 1 d .
H8A H 0.8673 0.5034 0.7044 0.077 Uiso 1 1 calc R
H8B H 0.9038 0.4420 0.6390 0.077 Uiso 1 1 calc R
C9 C 0.83241(19) 0.6846(2) 0.63016(8) 0.0530(4) Uani 1 1 d .
H9A H 0.8288 0.7732 0.6619 0.064 Uiso 1 1 calc R
H9B H 0.7343 0.6527 0.6052 0.064 Uiso 1 1 calc R
C10 C 0.90791(16) 0.74967(19) 0.57896(8) 0.0447(4) Uani 1 1 d .
H10 H 0.9142 0.6571 0.5487 0.054 Uiso 1 1 calc R
C11 C 0.82253(16) 0.88810(19) 0.53498(8) 0.0422(4) Uani 1 1 d .
C12 C 0.68825(17) 0.8495(2) 0.48185(8) 0.0459(4) Uani 1 1 d .
C13 C 0.63326(19) 0.6882(2) 0.46362(9) 0.0579(5) Uani 1 1 d .
H13 H 0.6863 0.5961 0.4852 0.069 Uiso 1 1 calc R
C14 C 0.5027(2) 0.6641(3) 0.41458(10) 0.0707(6) Uani 1 1 d .
H14 H 0.4685 0.5562 0.4030 0.085 Uiso 1 1 calc R
C15 C 0.4216(2) 0.7984(3) 0.38235(10) 0.0710(6) Uani 1 1 d .
H15 H 0.3321 0.7810 0.3499 0.085 Uiso 1 1 calc R
C16 C 0.47281(19) 0.9581(3) 0.39800(9) 0.0630(5) Uani 1 1 d .
H16 H 0.4189 1.0492 0.3760 0.076 Uiso 1 1 calc R
C17 C 0.60528(17) 0.9819(2) 0.44679(8) 0.0489(4) Uani 1 1 d .
C18 C 1.23972(18) 1.0067(3) 0.68297(9) 0.0569(5) Uani 1 1 d .
C19 C 1.3812(2) 1.2345(3) 0.73734(12) 0.0849(7) Uani 1 1 d .
H19A H 1.3832 1.2053 0.7831 0.102 Uiso 1 1 calc R
H19B H 1.3839 1.3538 0.7333 0.102 Uiso 1 1 calc R
H19C H 1.4631 1.1866 0.7279 0.102 Uiso 1 1 calc R

loop_
_atom_site_aniso_label
_atom_site_aniso_U_11
_atom_site_aniso_U_22
_atom_site_aniso_U_33
_atom_site_aniso_U_23
_atom_site_aniso_U_13
_atom_site_aniso_U_12
O1 0.0578(7) 0.0498(7) 0.0500(7) 0.0069(5) 0.0075(6) 0.0138(5)
O2 0.0882(9) 0.0385(8) 0.0678(8) 0.0051(6) 0.0123(7) 0.0068(6)
O3 0.0636(9) 0.0961(13) 0.1237(14) 0.0060(10) -0.0280(9) 0.0106(9)
O4 0.0532(8) 0.0732(10) 0.0797(9) -0.0155(7) 0.0027(7) -0.0111(6)
C1 0.0590(10) 0.0410(10) 0.0462(9) 0.0019(7) 0.0149(8) 0.0075(8)
C2 0.0453(9) 0.0393(9) 0.0435(9) 0.0025(7) 0.0135(7) 0.0057(7)
C3 0.0482(9) 0.0427(9) 0.0510(9) -0.0027(7) 0.0124(8) 0.0013(7)
C4 0.0421(9) 0.0517(10) 0.0449(9) 0.0008(7) 0.0122(7) 0.0041(7)
C5 0.0468(9) 0.0500(10) 0.0449(9) 0.0050(7) 0.0133(7) 0.0093(7)
C6 0.0600(11) 0.0575(11) 0.0659(11) 0.0101(9) 0.0086(9) 0.0200(9)
C7 0.0918(15) 0.0591(12) 0.0559(11) 0.0166(9) 0.0097(10) 0.0204(10)
C8 0.0924(14) 0.0471(10) 0.0546(10) 0.0091(8) 0.0250(10) 0.0023(9)
C9 0.0607(10) 0.0477(10) 0.0503(9) 0.0013(7) 0.0166(8) -0.0022(8)
C10 0.0509(9) 0.0375(9) 0.0436(9) 0.0008(7) 0.0116(7) 0.0051(7)
C11 0.0455(9) 0.0395(9) 0.0421(8) 0.0000(7) 0.0143(7) 0.0052(7)
C12 0.0462(9) 0.0481(10) 0.0425(8) -0.0009(7) 0.0125(7) 0.0034(7)
C13 0.0623(11) 0.0506(11) 0.0557(10) -0.0025(8) 0.0110(9) -0.0045(8)
C14 0.0664(12) 0.0747(14) 0.0636(12) -0.0112(10) 0.0094(10) -0.0179(10)
C15 0.0543(11) 0.0935(16) 0.0565(11) -0.0062(11) 0.0044(9) -0.0087(11)
C16 0.0534(11) 0.0826(14) 0.0480(10) 0.0068(10) 0.0085(8) 0.0147(10)
C17 0.0503(9) 0.0540(11) 0.0418(8) 0.0003(7) 0.0134(7) 0.0064(8)
C18 0.0440(9) 0.0718(13) 0.0537(10) -0.0016(9) 0.0134(8) 0.0011(9)
C19 0.0536(11) 0.1109(19) 0.0827(14) -0.0320(13) 0.0104(10) -0.0232(12)

loop_
_atom_type_symbol
_atom_type_description
_atom_type_scat_dispersion_real
_atom_type_scat_dispersion_imag
_atom_type_scat_source
C C 0.0181 0.0091 'International Tables Vol C Tables 4.2.6.8 and 6.1.1.4'
H H 0.0000 0.0000 'International Tables Vol C Tables 4.2.6.8 and 6.1.1.4'
O O 0.0492 0.0322 'International Tables Vol C Tables 4.2.6.8 and 6.1.1.4'

loop_
_geom_angle_atom_site_label_1
_geom_angle_atom_site_label_2
_geom_angle_atom_site_label_3
_geom_angle
C1 O1 C17 121.48(12)
C18 O4 C19 116.50(17)
O2 C1 O1 117.27(15)
O2 C1 C2 124.74(16)
O1 C1 C2 117.99(15)
C11 C2 C1 121.23(15)
C11 C2 C3 123.73(14)
C1 C2 C3 115.03(14)
C2 C3 C4 114.16(14)
C2 C3 H3A 108.7
C4 C3 H3A 108.7
C2 C3 H3B 108.7
C4 C3 H3B 108.7
H3A C3 H3B 107.6
C5 C4 C18 122.48(15)
C5 C4 C3 122.27(15)
C18 C4 C3 115.14(15)
C4 C5 C6 127.05(16)
C4 C5 C10 121.76(14)
C6 C5 C10 110.50(15)
C5 C6 C7 108.73(15)
C5 C6 H6A 109.9
C7 C6 H6A 109.9
C5 C6 H6B 109.9
C7 C6 H6B 109.9
H6A C6 H6B 108.3
C8 C7 C6 111.67(15)
C8 C7 H7A 109.3
C6 C7 H7A 109.3
C8 C7 H7B 109.3
C6 C7 H7B 109.3
H7A C7 H7B 107.9
C7 C8 C9 111.82(15)
C7 C8 H8A 109.3
C9 C8 H8A 109.3
C7 C8 H8B 109.3
C9 C8 H8B 109.3
H8A C8 H8B 107.9
C8 C9 C10 111.00(14)
C8 C9 H9A 109.4
C10 C9 H9A 109.4
C8 C9 H9B 109.4
C10 C9 H9B 109.4
H9A C9 H9B 108.0
C11 C10 C5 114.76(13)
C11 C10 C9 111.15(13)
C5 C10 C9 106.48(13)
C11 C10 H10 108.1
C5 C10 H10 108.1
C9 C10 H10 108.1
C2 C11 C12 119.63(14)
C2 C11 C10 120.69(14)
C12 C11 C10 119.65(14)
C17 C12 C13 116.74(16)
C17 C12 C11 118.05(15)
C13 C12 C11 125.20(15)
C14 C13 C12 121.10(18)
C14 C13 H13 119.5
C12 C13 H13 119.5
C13 C14 C15 120.54(19)
C13 C14 H14 119.7
C15 C14 H14 119.7
C16 C15 C14 120.09(18)
C16 C15 H15 120.0
C14 C15 H15 120.0
C15 C16 C17 119.24(18)
C15 C16 H16 120.4
C17 C16 H16 120.4
O1 C17 C16 116.33(15)
O1 C17 C12 121.40(15)
C16 C17 C12 122.26(17)
O3 C18 O4 121.21(18)
O3 C18 C4 127.38(19)
O4 C18 C4 111.37(15)
O4 C19 H19A 109.5
O4 C19 H19B 109.5
H19A C19 H19B 109.5
O4 C19 H19C 109.5
H19A C19 H19C 109.5
H19B C19 H19C 109.5

loop_
_geom_bond_atom_site_label_1
_geom_bond_atom_site_label_2
_geom_bond_distance
O1 C1 1.367(2)
O1 C17 1.379(2)
O2 C1 1.205(2)
O3 C18 1.187(2)
O4 C18 1.325(2)
O4 C19 1.437(2)
C1 C2 1.457(2)
C2 C11 1.343(2)
C2 C3 1.494(2)
C3 C4 1.510(2)
C3 H3A 0.9700
C3 H3B 0.9700
C4 C5 1.340(2)
C4 C18 1.490(2)
C5 C6 1.507(2)
C5 C10 1.507(2)
C6 C7 1.523(3)
C6 H6A 0.9700
C6 H6B 0.9700
C7 C8 1.518(3)
C7 H7A 0.9700
C7 H7B 0.9700
C8 C9 1.518(2)
C8 H8A 0.9700
C8 H8B 0.9700
C9 C10 1.548(2)
C9 H9A 0.9700
C9 H9B 0.9700
C10 C11 1.506(2)
C10 H10 0.9800
C11 C12 1.454(2)
C12 C17 1.391(2)
C12 C13 1.404(2)
C13 C14 1.371(3)
C13 H13 0.9300
C14 C15 1.376(3)
C14 H14 0.9300
C15 C16 1.374(3)
C15 H15 0.9300
C16 C17 1.381(2)
C16 H16 0.9300
C19 H19A 0.9600
C19 H19B 0.9600
C19 H19C 0.9600

loop_
_geom_torsion_atom_site_label_1
_geom_torsion_atom_site_label_2
_geom_torsion_atom_site_label_3
_geom_torsion_atom_site_label_4
_geom_torsion
C17 O1 C1 O2 177.03(14)
C17 O1 C1 C2 -4.0(2)
O2 C1 C2 C11 -177.79(16)
O1 C1 C2 C11 3.4(2)
O2 C1 C2 C3 2.9(2)
O1 C1 C2 C3 -175.93(13)
C11 C2 C3 C4 9.3(2)
C1 C2 C3 C4 -171.39(13)
C2 C3 C4 C5 -7.3(2)
C2 C3 C4 C18 176.51(13)
C18 C4 C5 C6 0.4(3)
C3 C4 C5 C6 -175.55(15)
C18 C4 C5 C10 169.94(14)
C3 C4 C5 C10 -6.0(2)
C4 C5 C6 C7 106.9(2)
C10 C5 C6 C7 -63.66(19)
C5 C6 C7 C8 55.7(2)
C6 C7 C8 C9 -52.1(2)
C7 C8 C9 C10 54.1(2)
C4 C5 C10 C11 17.0(2)
C6 C5 C10 C11 -171.87(13)
C4 C5 C10 C9 -106.41(17)
C6 C5 C10 C9 64.71(17)
C8 C9 C10 C11 175.12(14)
C8 C9 C10 C5 -59.23(18)
C1 C2 C11 C12 0.7(2)
C3 C2 C11 C12 179.91(14)
C1 C2 C11 C10 -177.16(13)
C3 C2 C11 C10 2.1(2)
C5 C10 C11 C2 -14.9(2)
C9 C10 C11 C2 105.94(17)
C5 C10 C11 C12 167.21(13)
C9 C10 C11 C12 -71.90(18)
C2 C11 C12 C17 -4.0(2)
C10 C11 C12 C17 173.82(13)
C2 C11 C12 C13 177.24(16)
C10 C11 C12 C13 -4.9(2)
C17 C12 C13 C14 -1.3(3)
C11 C12 C13 C14 177.41(16)
C12 C13 C14 C15 -0.5(3)
C13 C14 C15 C16 1.5(3)
C14 C15 C16 C17 -0.7(3)
C1 O1 C17 C16 -179.27(14)
C1 O1 C17 C12 0.6(2)
C15 C16 C17 O1 178.69(16)
C15 C16 C17 C12 -1.2(3)
C13 C12 C17 O1 -177.71(15)
C11 C12 C17 O1 3.5(2)
C13 C12 C17 C16 2.2(2)
C11 C12 C17 C16 -176.64(15)
C19 O4 C18 O3 0.7(3)
C19 O4 C18 C4 178.71(14)
C5 C4 C18 O3 2.3(3)
C3 C4 C18 O3 178.5(2)
C5 C4 C18 O4 -175.51(16)
C3 C4 C18 O4 0.7(2)
